data_7243073
loop_
_publ_author_name
'Liu, Yifei'
'Dong, Zhen'
'Yang, Rui'
'Li, Haiyan'
'Liu, Yaxin'
'Ye, Zhiwen'

_publ_section_title
;
 Imino-bridged N-rich energetic materials: C4H3N17 and their derivatives
 assembled from the powerful combination of four tetrazoles
;
_journal_issue 31
_journal_name_full CrystEngComm
_journal_page_first 5377
_journal_page_last 5384
_journal_paper_doi 10.1039/D1CE00674F
_journal_volume 23
_journal_year 2021
_chemical_formula_moiety 'C4 N17, 3(H5 N2), H2 O'
_chemical_formula_sum 'C4 H17 N23 O'
_chemical_formula_weight 403.40
_space_group_crystal_system triclinic
_space_group_IT_number 2
_space_group_name_Hall '-P 1'
_space_group_name_H-M_alt 'P -1'
_atom_sites_solution_hydrogens difmap
_audit_block_doi 10.5517/ccdc.csd.cc26v137
_audit_creation_method SHELXL-2018/3
_audit_update_record
;
2020-12-17 deposited with the CCDC.	2021-06-16 downloaded from the CCDC.
;
_cell_angle_alpha 89.5300(10)
_cell_angle_beta 74.8050(10)
_cell_angle_gamma 86.082(2)
_cell_formula_units_Z 2
_cell_length_a 7.4436(3)
_cell_length_b 10.1464(5)
_cell_length_c 11.1808(4)
_cell_measurement_reflns_used 6397
_cell_measurement_temperature 296(2)
_cell_measurement_theta_max 27.41
_cell_measurement_theta_min 2.75
_cell_volume 812.97(6)
_computing_cell_refinement 'Bruker SAINT'
_computing_data_collection 'Bruker APEX3'
_computing_data_reduction 'Bruker SAINT'
_computing_molecular_graphics 'Bruker SHELXTL'
_computing_publication_material 'Bruker SHELXTL'
_computing_structure_refinement 'SHELXL-2018/3 (Sheldrick, 2018)'
_computing_structure_solution 'SHELXT 2014/5 (Sheldrick, 2014)'
_diffrn_ambient_temperature 296(2)
_diffrn_detector_area_resol_mean 10.42
_diffrn_measured_fraction_theta_full 0.992
_diffrn_measured_fraction_theta_max 0.989
_diffrn_measurement_device_type 'Bruker D8 QUEST PHOTON 100'
_diffrn_measurement_method '\f and \w scans'
_diffrn_radiation_type MoK\a
_diffrn_radiation_wavelength 0.71073
_diffrn_reflns_av_R_equivalents 0.0292
_diffrn_reflns_av_unetI/netI 0.0305
_diffrn_reflns_Laue_measured_fraction_full 0.992
_diffrn_reflns_Laue_measured_fraction_max 0.989
_diffrn_reflns_limit_h_max 9
_diffrn_reflns_limit_h_min -9
_diffrn_reflns_limit_k_max 13
_diffrn_reflns_limit_k_min -13
_diffrn_reflns_limit_l_max 14
_diffrn_reflns_limit_l_min -14
_diffrn_reflns_number 12647
_diffrn_reflns_point_group_measured_fraction_full 0.992
_diffrn_reflns_point_group_measured_fraction_max 0.989
_diffrn_reflns_theta_full 25.242
_diffrn_reflns_theta_max 27.502
_diffrn_reflns_theta_min 2.012
_diffrn_source.source 'Ius 2.0'
_diffrn_source.type microfocus

_exptl_absorpt_coefficient_mu 0.133
_exptl_absorpt_correction_T_max 0.7455
_exptl_absorpt_correction_T_min 0.6784
_exptl_absorpt_correction_type multi-scan
_exptl_absorpt_process_details sadabs
_exptl_crystal_colour colourless
_exptl_crystal_density_diffrn 1.648
_exptl_crystal_description block
_exptl_crystal_F_000 420
_exptl_crystal_size_max 0.220
_exptl_crystal_size_mid 0.210
_exptl_crystal_size_min 0.100
_refine_diff_density_max 0.286
_refine_diff_density_min -0.211
_refine_diff_density_rms 0.045
_refine_ls_extinction_coef 0.081(6)
_refine_ls_extinction_expression Fc^*^=kFc[1+0.001xFc^2^\l^3^/sin(2\q)]^-1/4^
_refine_ls_extinction_method 'SHELXL-2018/3 (Sheldrick 2018)'
_refine_ls_goodness_of_fit_ref 1.031
_refine_ls_hydrogen_treatment constr
_refine_ls_matrix_type full
_refine_ls_number_parameters 254
_refine_ls_number_reflns 3699
_refine_ls_number_restraints 0
_refine_ls_restrained_S_all 1.031
_refine_ls_R_factor_all 0.0578
_refine_ls_R_factor_gt 0.0397
_refine_ls_shift/su_max 0.000
_refine_ls_shift/su_mean 0.000
_refine_ls_structure_factor_coef Fsqd
_refine_ls_weighting_details 'w=1/[\s^2^(Fo^2^)+(0.0486P)^2^+0.2850P] where P=(Fo^2^+2Fc^2^)/3'
_refine_ls_weighting_scheme calc
_refine_ls_wR_factor_gt 0.0959
_refine_ls_wR_factor_ref 0.1049
_reflns_Friedel_coverage 0.000
_reflns_number_gt 2849
_reflns_number_total 3699
_reflns_threshold_expression 'I > 2\s(I)'
_cod_data_source_file d1ce00674f2.cif
_cod_data_source_block B_a
_cod_depositor_comments 'Adding full bibliography for 7243073--7243078.cif.'
_cod_database_code 7243073
_shelx_shelxl_version_number 2018/3
_shelx_space_group_comment
;
The symmetry employed for this shelxl refinement is uniquely defined
by the following loop, which should always be used as a source of
symmetry information in preference to the above space-group names.
They are only intended as comments.
;
_shelx_estimated_absorpt_t_min 0.971
_shelx_estimated_absorpt_t_max 0.987

loop_
_space_group_symop_operation_xyz
'x, y, z'
'-x, -y, -z'

loop_
_atom_site_label
_atom_site_type_symbol
_atom_site_fract_x
_atom_site_fract_y
_atom_site_fract_z
_atom_site_U_iso_or_equiv
_atom_site_adp_type
_atom_site_occupancy
_atom_site_site_symmetry_order
_atom_site_calc_flag
_atom_site_refinement_flags_posn
_atom_site_refinement_flags_adp
_atom_site_refinement_flags_occupancy
_atom_site_disorder_assembly
_atom_site_disorder_group
C1 C 0.49414(19) 0.82755(14) 0.52062(13) 0.0228(3) Uani 1 1 d . . . . .
C2 C 0.31207(19) 0.83985(14) 0.74588(13) 0.0229(3) Uani 1 1 d . . . . .
C3 C 0.79933(19) 0.75367(14) 0.43976(13) 0.0237(3) Uani 1 1 d . . . . .
C4 C 1.02621(19) 0.64529(14) 0.55015(13) 0.0244(3) Uani 1 1 d . . . . .
N1 N 0.65218(16) 0.76843(12) 0.53836(11) 0.0259(3) Uani 1 1 d . . . . .
N2 N 0.44670(17) 0.86558(13) 0.41758(11) 0.0280(3) Uani 1 1 d . . . . .
N3 N 0.26730(17) 0.91787(13) 0.45534(12) 0.0291(3) Uani 1 1 d . . . . .
N4 N 0.20179(16) 0.91511(12) 0.57323(11) 0.0266(3) Uani 1 1 d . . . . .
N5 N 0.34276(16) 0.85894(12) 0.61777(11) 0.0229(3) Uani 1 1 d . . . . .
N6 N 0.14404(19) 0.85772(17) 0.82191(12) 0.0404(4) Uani 1 1 d . . . . .
N7 N 0.1713(2) 0.82635(18) 0.93359(13) 0.0468(4) Uani 1 1 d . . . . .
N8 N 0.3467(2) 0.79205(16) 0.92166(12) 0.0415(4) Uani 1 1 d . . . . .
N9 N 0.44208(18) 0.80031(15) 0.80091(12) 0.0346(3) Uani 1 1 d . . . . .
N10 N 0.82342(18) 0.78651(13) 0.32063(11) 0.0312(3) Uani 1 1 d . . . . .
N11 N 1.00395(19) 0.74990(15) 0.26173(12) 0.0362(3) Uani 1 1 d . . . . .
N12 N 1.09276(18) 0.69669(14) 0.33548(12) 0.0333(3) Uani 1 1 d . . . . .
N13 N 0.96753(16) 0.69749(12) 0.44936(11) 0.0254(3) Uani 1 1 d . . . . .
N14 N 1.19937(17) 0.59541(13) 0.53578(12) 0.0312(3) Uani 1 1 d . . . . .
N15 N 1.20011(19) 0.55589(14) 0.65102(13) 0.0353(3) Uani 1 1 d . . . . .
N16 N 1.03608(19) 0.58181(14) 0.72705(13) 0.0363(3) Uani 1 1 d . . . . .
N17 N 0.91933(18) 0.63969(14) 0.66487(12) 0.0325(3) Uani 1 1 d . . . . .
N18 N 0.79931(17) 0.92607(13) 0.75200(11) 0.0304(3) Uani 1 1 d . . . . .
H18A H 0.812207 0.969067 0.673694 0.046 Uiso 1 1 d R U . . .
H18B H 0.716966 0.856004 0.758444 0.046 Uiso 1 1 d R U . . .
H18C H 0.919379 0.890234 0.757942 0.046 Uiso 1 1 d R U . . .
N19 N 0.72319(19) 1.02078(14) 0.85045(12) 0.0360(3) Uani 1 1 d . . . . .
H19A H 0.725308 0.972591 0.912585 0.054 Uiso 1 1 d R U . . .
H19B H 0.826665 1.076656 0.847693 0.054 Uiso 1 1 d R U . . .
N20 N 0.55793(18) 0.51748(14) 0.69452(12) 0.0318(3) Uani 1 1 d . . . . .
H20A H 0.440384 0.540726 0.676890 0.048 Uiso 1 1 d R U . . .
H20B H 0.626393 0.450916 0.636651 0.048 Uiso 1 1 d R U . . .
H20C H 0.628394 0.594287 0.687271 0.048 Uiso 1 1 d R U . . .
N21 N 0.5265(2) 0.46782(15) 0.81787(13) 0.0440(4) Uani 1 1 d . . . . .
H21A H 0.630619 0.470651 0.842426 0.066 Uiso 1 1 d R U . . .
H21B H 0.435374 0.517872 0.868223 0.066 Uiso 1 1 d R U . . .
N22 N 0.7445(2) 0.80480(18) 0.04204(14) 0.0518(4) Uani 1 1 d . . . . .
H22A H 0.847244 0.828182 0.060494 0.078 Uiso 1 1 d R U . . .
H22B H 0.765876 0.724927 0.006811 0.078 Uiso 1 1 d R U . . .
N23 N 0.5974(2) 0.80045(15) 0.15383(12) 0.0382(3) Uani 1 1 d . . . . .
H23A H 0.640777 0.817121 0.218736 0.057 Uiso 1 1 d R U . . .
H23B H 0.552381 0.720877 0.161640 0.057 Uiso 1 1 d R U . . .
H23C H 0.506909 0.861225 0.150280 0.057 Uiso 1 1 d R U . . .
O1 O 0.8172(2) 0.48413(19) 0.95573(14) 0.0745(5) Uani 1 1 d . . . . .
H1B H 0.919374 0.504210 0.897825 0.112 Uiso 1 1 d R U . . .
H1A H 0.861558 0.408379 0.978890 0.112 Uiso 1 1 d R U . . .

loop_
_atom_site_aniso_label
_atom_site_aniso_U_11
_atom_site_aniso_U_22
_atom_site_aniso_U_33
_atom_site_aniso_U_23
_atom_site_aniso_U_13
_atom_site_aniso_U_12
C1 0.0216(7) 0.0235(7) 0.0220(7) 0.0007(5) -0.0033(6) -0.0021(5)
C2 0.0207(7) 0.0252(7) 0.0220(7) -0.0013(5) -0.0040(6) -0.0010(5)
C3 0.0214(7) 0.0228(7) 0.0259(7) -0.0006(6) -0.0043(6) -0.0005(6)
C4 0.0198(7) 0.0225(7) 0.0314(8) -0.0035(6) -0.0070(6) -0.0019(5)
N1 0.0200(6) 0.0323(7) 0.0233(6) 0.0018(5) -0.0029(5) 0.0026(5)
N2 0.0250(6) 0.0335(7) 0.0246(6) 0.0028(5) -0.0059(5) 0.0013(5)
N3 0.0266(7) 0.0325(7) 0.0283(7) 0.0030(5) -0.0087(5) 0.0018(5)
N4 0.0227(6) 0.0282(7) 0.0293(7) 0.0019(5) -0.0087(5) 0.0018(5)
N5 0.0184(6) 0.0269(6) 0.0222(6) 0.0000(5) -0.0040(5) 0.0014(5)
N6 0.0245(7) 0.0684(10) 0.0250(7) -0.0005(7) -0.0024(6) 0.0034(7)
N7 0.0317(8) 0.0806(12) 0.0247(7) 0.0015(7) -0.0021(6) -0.0006(8)
N8 0.0341(8) 0.0657(10) 0.0229(7) 0.0014(7) -0.0054(6) 0.0002(7)
N9 0.0258(7) 0.0529(9) 0.0238(7) 0.0008(6) -0.0057(5) 0.0030(6)
N10 0.0280(7) 0.0375(8) 0.0247(6) 0.0021(5) -0.0017(5) 0.0013(6)
N11 0.0293(7) 0.0462(8) 0.0282(7) 0.0006(6) 0.0002(6) 0.0003(6)
N12 0.0247(7) 0.0419(8) 0.0284(7) -0.0030(6) 0.0016(6) -0.0002(6)
N13 0.0192(6) 0.0293(7) 0.0253(6) -0.0018(5) -0.0020(5) 0.0003(5)
N14 0.0227(6) 0.0318(7) 0.0389(8) -0.0022(6) -0.0087(6) 0.0016(5)
N15 0.0304(7) 0.0336(7) 0.0460(8) 0.0004(6) -0.0172(6) -0.0013(6)
N16 0.0315(7) 0.0431(8) 0.0374(8) 0.0026(6) -0.0152(6) -0.0008(6)
N17 0.0256(7) 0.0413(8) 0.0306(7) 0.0020(6) -0.0081(6) 0.0010(6)
N18 0.0230(6) 0.0396(8) 0.0272(7) -0.0007(5) -0.0055(5) 0.0031(5)
N19 0.0374(8) 0.0401(8) 0.0284(7) -0.0008(6) -0.0061(6) 0.0016(6)
N20 0.0240(7) 0.0370(8) 0.0336(7) 0.0001(6) -0.0066(6) -0.0002(5)
N21 0.0483(9) 0.0501(9) 0.0340(8) 0.0017(7) -0.0134(7) 0.0043(7)
N22 0.0420(9) 0.0686(11) 0.0378(8) 0.0094(8) 0.0002(7) 0.0028(8)
N23 0.0421(8) 0.0428(8) 0.0273(7) 0.0031(6) -0.0066(6) 0.0029(6)
O1 0.0557(10) 0.1127(14) 0.0480(9) -0.0006(9) -0.0046(7) 0.0078(9)

loop_
_atom_type_symbol
_atom_type_description
_atom_type_scat_dispersion_real
_atom_type_scat_dispersion_imag
_atom_type_scat_source
C C 0.0033 0.0016 'International Tables Vol C Tables 4.2.6.8 and 6.1.1.4'
H H 0.0000 0.0000 'International Tables Vol C Tables 4.2.6.8 and 6.1.1.4'
N N 0.0061 0.0033 'International Tables Vol C Tables 4.2.6.8 and 6.1.1.4'
O O 0.0106 0.0060 'International Tables Vol C Tables 4.2.6.8 and 6.1.1.4'

loop_
_geom_angle_atom_site_label_1
_geom_angle_atom_site_label_2
_geom_angle_atom_site_label_3
_geom_angle
_geom_angle_site_symmetry_1
_geom_angle_site_symmetry_3
_geom_angle_publ_flag
N2 C1 N1 131.76(13) . . ?
N2 C1 N5 106.80(12) . . ?
N1 C1 N5 121.44(12) . . ?
N9 C2 N6 113.89(13) . . ?
N9 C2 N5 124.72(13) . . ?
N6 C2 N5 121.37(13) . . ?
N1 C3 N10 132.23(13) . . ?
N1 C3 N13 121.53(13) . . ?
N10 C3 N13 106.22(12) . . ?
N14 C4 N17 114.26(14) . . ?
N14 C4 N13 120.78(13) . . ?
N17 C4 N13 124.95(13) . . ?
C3 N1 C1 117.35(12) . . ?
C1 N2 N3 106.01(12) . . ?
N4 N3 N2 112.52(12) . . ?
N3 N4 N5 105.61(11) . . ?
N4 N5 C1 109.05(11) . . ?
N4 N5 C2 119.23(11) . . ?
C1 N5 C2 131.69(12) . . ?
C2 N6 N7 103.53(13) . . ?
N8 N7 N6 109.75(13) . . ?
N7 N8 N9 109.38(13) . . ?
C2 N9 N8 103.44(12) . . ?
C3 N10 N11 106.68(12) . . ?
N12 N11 N10 112.15(12) . . ?
N11 N12 N13 105.85(12) . . ?
N12 N13 C3 109.10(12) . . ?
N12 N13 C4 118.84(12) . . ?
C3 N13 C4 132.06(12) . . ?
C4 N14 N15 102.90(13) . . ?
N16 N15 N14 110.17(12) . . ?
N15 N16 N17 109.64(13) . . ?
C4 N17 N16 103.03(12) . . ?
N19 N18 H18A 109.2 . . ?
N19 N18 H18B 109.6 . . ?
H18A N18 H18B 109.5 . . ?
N19 N18 H18C 109.6 . . ?
H18A N18 H18C 109.5 . . ?
H18B N18 H18C 109.5 . . ?
N18 N19 H19A 99.8 . . ?
N18 N19 H19B 103.7 . . ?
H19A N19 H19B 101.6 . . ?
N21 N20 H20A 109.6 . . ?
N21 N20 H20B 109.5 . . ?
H20A N20 H20B 109.5 . . ?
N21 N20 H20C 109.3 . . ?
H20A N20 H20C 109.5 . . ?
H20B N20 H20C 109.5 . . ?
N20 N21 H21A 109.2 . . ?
N20 N21 H21B 109.2 . . ?
H21A N21 H21B 109.5 . . ?
N23 N22 H22A 109.1 . . ?
N23 N22 H22B 108.9 . . ?
H22A N22 H22B 109.5 . . ?
N22 N23 H23A 109.8 . . ?
N22 N23 H23B 109.7 . . ?
H23A N23 H23B 109.5 . . ?
N22 N23 H23C 108.9 . . ?
H23A N23 H23C 109.5 . . ?
H23B N23 H23C 109.5 . . ?
H1B O1 H1A 97.9 . . ?

loop_
_geom_bond_atom_site_label_1
_geom_bond_atom_site_label_2
_geom_bond_distance
_geom_bond_site_symmetry_2
_geom_bond_publ_flag
C1 N2 1.3372(18) . ?
C1 N1 1.3442(18) . ?
C1 N5 1.3660(18) . ?
C2 N9 1.3157(19) . ?
C2 N6 1.3169(19) . ?
C2 N5 1.4040(18) . ?
C3 N1 1.3360(18) . ?
C3 N10 1.3390(19) . ?
C3 N13 1.3696(18) . ?
C4 N14 1.3217(19) . ?
C4 N17 1.3234(19) . ?
C4 N13 1.3993(19) . ?
N2 N3 1.3617(17) . ?
N3 N4 1.2808(17) . ?
N4 N5 1.3644(16) . ?
N6 N7 1.349(2) . ?
N7 N8 1.301(2) . ?
N8 N9 1.3556(18) . ?
N10 N11 1.3599(18) . ?
N11 N12 1.2799(19) . ?
N12 N13 1.3665(17) . ?
N14 N15 1.3476(19) . ?
N15 N16 1.303(2) . ?
N16 N17 1.3504(18) . ?
N18 N19 1.4396(18) . ?
N18 H18A 0.9600 . ?
N18 H18B 0.9601 . ?
N18 H18C 0.9601 . ?
N19 H19A 0.8491 . ?
N19 H19B 0.9811 . ?
N20 N21 1.4304(19) . ?
N20 H20A 0.9600 . ?
N20 H20B 0.9601 . ?
N20 H20C 0.9600 . ?
N21 H21A 0.8900 . ?
N21 H21B 0.8900 . ?
N22 N23 1.4323(19) . ?
N22 H22A 0.8900 . ?
N22 H22B 0.8900 . ?
N23 H23A 0.8900 . ?
N23 H23B 0.8900 . ?
N23 H23C 0.8900 . ?
O1 H1B 0.8946 . ?
O1 H1A 0.8797 . ?

loop_
_geom_hbond_atom_site_label_D
_geom_hbond_atom_site_label_H
_geom_hbond_atom_site_label_A
_geom_hbond_distance_DH
_geom_hbond_distance_HA
_geom_hbond_distance_DA
_geom_hbond_angle_DHA
_geom_hbond_site_symmetry_A
_geom_hbond_publ_flag
N18 H18A N3 0.96 2.02 2.9261(18) 156.9 2_676 yes
N18 H18B N9 0.96 2.09 2.9475(19) 147.6 . yes
N18 H18C N4 0.96 2.56 3.1308(17) 118.5 1_655 yes
N18 H18C N6 0.96 1.99 2.9113(19) 159.9 1_655 yes
N19 H19A N22 0.85 2.25 3.077(2) 165.9 1_556 yes
N19 H19B N7 0.98 2.65 3.174(2) 113.9 2_677 yes
N19 H19B N11 0.98 2.38 3.221(2) 144.0 2_776 yes
N20 H20A N15 0.96 1.88 2.8314(19) 169.9 1_455 yes
N20 H20B N12 0.96 2.57 3.2214(18) 125.1 2_766 yes
N20 H20B N14 0.96 2.06 2.9211(18) 148.5 2_766 yes
N20 H20C N1 0.96 2.40 3.0909(18) 128.4 . yes
N20 H20C N9 0.96 2.58 3.094(2) 114.1 . yes
N20 H20C N17 0.96 2.19 2.9775(19) 138.0 . yes
N21 H21A O1 0.89 2.12 2.981(2) 162.0 . yes
N21 H21B O1 0.89 2.34 3.105(2) 144.2 2_667 yes
N22 H22A N7 0.89 2.46 3.111(2) 130.8 1_654 yes
N22 H22B O1 0.89 2.49 3.369(3) 167.4 1_554 yes
N23 H23A N2 0.89 2.35 2.9305(18) 123.2 . yes
N23 H23A N10 0.89 2.00 2.8174(19) 152.5 . yes
N23 H23B N21 0.89 2.03 2.921(2) 174.5 2_666 yes
N23 H23C N19 0.89 2.02 2.907(2) 172.0 2_676 yes
O1 H1B N16 0.89 2.05 2.858(2) 149.0 . yes
O1 H1A N7 0.88 2.57 3.379(3) 153.3 2_667 yes
O1 H1A N8 0.88 2.70 3.278(3) 124.8 2_667 yes

loop_
_geom_torsion_atom_site_label_1
_geom_torsion_atom_site_label_2
_geom_torsion_atom_site_label_3
_geom_torsion_atom_site_label_4
_geom_torsion
_geom_torsion_site_symmetry_1
_geom_torsion_site_symmetry_2
_geom_torsion_site_symmetry_3
_geom_torsion_site_symmetry_4
_geom_torsion_publ_flag
N10 C3 N1 C1 -0.4(2) . . . . ?
N13 C3 N1 C1 178.41(13) . . . . ?
N2 C1 N1 C3 7.4(2) . . . . ?
N5 C1 N1 C3 -173.28(13) . . . . ?
N1 C1 N2 N3 178.85(15) . . . . ?
N5 C1 N2 N3 -0.51(15) . . . . ?
C1 N2 N3 N4 0.19(16) . . . . ?
N2 N3 N4 N5 0.21(16) . . . . ?
N3 N4 N5 C1 -0.53(15) . . . . ?
N3 N4 N5 C2 -178.85(12) . . . . ?
N2 C1 N5 N4 0.66(15) . . . . ?
N1 C1 N5 N4 -178.79(12) . . . . ?
N2 C1 N5 C2 178.69(14) . . . . ?
N1 C1 N5 C2 -0.8(2) . . . . ?
N9 C2 N5 N4 -172.26(13) . . . . ?
N6 C2 N5 N4 9.5(2) . . . . ?
N9 C2 N5 C1 9.9(2) . . . . ?
N6 C2 N5 C1 -168.32(15) . . . . ?
N9 C2 N6 N7 -0.20(19) . . . . ?
N5 C2 N6 N7 178.18(14) . . . . ?
C2 N6 N7 N8 -0.1(2) . . . . ?
N6 N7 N8 N9 0.3(2) . . . . ?
N6 C2 N9 N8 0.37(19) . . . . ?
N5 C2 N9 N8 -177.95(14) . . . . ?
N7 N8 N9 C2 -0.39(19) . . . . ?
N1 C3 N10 N11 178.87(15) . . . . ?
N13 C3 N10 N11 -0.09(16) . . . . ?
C3 N10 N11 N12 0.17(18) . . . . ?
N10 N11 N12 N13 -0.18(17) . . . . ?
N11 N12 N13 C3 0.12(16) . . . . ?
N11 N12 N13 C4 -179.69(12) . . . . ?
N1 C3 N13 N12 -179.11(13) . . . . ?
N10 C3 N13 N12 -0.02(16) . . . . ?
N1 C3 N13 C4 0.7(2) . . . . ?
N10 C3 N13 C4 179.76(14) . . . . ?
N14 C4 N13 N12 -0.3(2) . . . . ?
N17 C4 N13 N12 -179.80(14) . . . . ?
N14 C4 N13 C3 179.92(14) . . . . ?
N17 C4 N13 C3 0.4(2) . . . . ?
N17 C4 N14 N15 -0.14(17) . . . . ?
N13 C4 N14 N15 -179.68(12) . . . . ?
C4 N14 N15 N16 0.03(16) . . . . ?
N14 N15 N16 N17 0.09(17) . . . . ?
N14 C4 N17 N16 0.19(17) . . . . ?
N13 C4 N17 N16 179.70(13) . . . . ?
N15 N16 N17 C4 -0.16(17) . . . . ?
